data_2230843
loop_
_publ_author_name
'Assani, Abderrazzak'
'El Ammari, Lahcen'
'Zriouil, Mohammed'
'Saadi, Mohamed'

_publ_section_title
;
 Disilver(I) trinickel(II) hydrogenphosphate bis(phosphate),
 Ag~2~Ni~3~(HPO~4~)(PO~4~)~2~
;
_journal_coeditor_code RU2005
_journal_issue 7
_journal_name_full 'Acta Crystallographica Section E'
_journal_page_first i40
_journal_paper_doi 10.1107/S1600536811021167
_journal_volume 67
_journal_year 2011
_chemical_formula_iupac 'Ag2 Ni3 (H P O4) (P O4)2'
_chemical_formula_moiety 'Ag2 H Ni3 O12 P3'
_chemical_formula_structural 'Ag2 Ni3 (H P O4)(P O4)2'
_chemical_formula_sum 'Ag2 H Ni3 O12 P3'
_chemical_formula_weight 677.79
_chemical_name_systematic
;
Disilver(I) trinickel(II) hydrogenphosphate bis(phosphate)
;
_space_group_IT_number 46
_symmetry_cell_setting orthorhombic
_symmetry_space_group_name_Hall 'I 2 -2a'
_symmetry_space_group_name_H-M 'I m a 2'
_atom_sites_solution_hydrogens geom
_atom_sites_solution_primary direct
_atom_sites_solution_secondary difmap
_audit_creation_method SHELXL-97
_cell_angle_alpha 90.00
_cell_angle_beta 90.00
_cell_angle_gamma 90.00
_cell_formula_units_Z 4
_cell_length_a 12.9233(3)
_cell_length_b 6.5678(2)
_cell_length_c 10.6629(3)
_cell_measurement_reflns_used 1125
_cell_measurement_temperature 296(2)
_cell_measurement_theta_max 29.0
_cell_measurement_theta_min 3.15
_cell_volume 905.04(4)
_computing_cell_refinement 'APEX2 (Bruker, 2005)'
_computing_data_collection 'APEX2 (Bruker, 2005)'
_computing_data_reduction 'APEX2 (Bruker, 2005)'
_computing_molecular_graphics 'ORTEP-3 for Windows (Farrugia, 1997) and DIAMOND (Brandenburg, 2006)'
_computing_publication_material 'WinGX (Farrugia, 1999)'
_computing_structure_refinement 'SHELXL97 (Sheldrick, 2008)'
_computing_structure_solution 'SHELXS97 (Sheldrick, 2008)'
_diffrn_ambient_temperature 296(2)
_diffrn_measured_fraction_theta_full 0.994
_diffrn_measured_fraction_theta_max 0.994
_diffrn_measurement_device_type 'Bruker X8 APEXII CCD area-detector'
_diffrn_measurement_method '\f and \w'
_diffrn_radiation_monochromator graphite
_diffrn_radiation_source 'fine-focus sealed tube'
_diffrn_radiation_type MoK\a
_diffrn_radiation_wavelength 0.71073
_diffrn_reflns_av_R_equivalents 0.0172
_diffrn_reflns_av_sigmaI/netI 0.0177
_diffrn_reflns_limit_h_max 14
_diffrn_reflns_limit_h_min -13
_diffrn_reflns_limit_k_max 17
_diffrn_reflns_limit_k_min -16
_diffrn_reflns_limit_l_max 8
_diffrn_reflns_limit_l_min -8
_diffrn_reflns_number 3762
_diffrn_reflns_theta_full 29.00
_diffrn_reflns_theta_max 29.00
_diffrn_reflns_theta_min 3.15
_diffrn_standards_number 0
_exptl_absorpt_coefficient_mu 10.983
_exptl_absorpt_correction_T_max 0.4705
_exptl_absorpt_correction_T_min 0.3815
_exptl_absorpt_correction_type multi-scan
_exptl_absorpt_process_details '(MULABS; Blessing, 1995)'
_exptl_crystal_colour green
_exptl_crystal_density_diffrn 4.974
_exptl_crystal_density_method 'not measured'
_exptl_crystal_description Prism
_exptl_crystal_F_000 1280
_exptl_crystal_size_max 0.25
_exptl_crystal_size_mid 0.13
_exptl_crystal_size_min 0.08
_refine_diff_density_max 1.813
_refine_diff_density_min -1.116
_refine_ls_abs_structure_details 'Flack (1983), 467 Friedel pairs'
_refine_ls_abs_structure_Flack 0.55(3)
_refine_ls_extinction_method none
_refine_ls_goodness_of_fit_ref 1.060
_refine_ls_hydrogen_treatment constr
_refine_ls_matrix_type full
_refine_ls_number_parameters 99
_refine_ls_number_reflns 1125
_refine_ls_number_restraints 1
_refine_ls_restrained_S_all 1.059
_refine_ls_R_factor_all 0.0249
_refine_ls_R_factor_gt 0.0239
_refine_ls_shift/su_max 0.000
_refine_ls_shift/su_mean 0.000
_refine_ls_structure_factor_coef Fsqd
_refine_ls_weighting_details 'calc w=1/[\s^2^(Fo^2^)+(0.0356P)^2^+1.7344P] where P=(Fo^2^+2Fc^2^)/3'
_refine_ls_weighting_scheme calc
_refine_ls_wR_factor_gt 0.0591
_refine_ls_wR_factor_ref 0.0596
_reflns_number_gt 1103
_reflns_number_total 1125
_reflns_threshold_expression I>2\s(I)
_cod_data_source_file ru2005.cif
_cod_data_source_block I
_cod_database_code 2230843
_cod_database_fobs_code 2230843

loop_
_symmetry_equiv_pos_as_xyz
'x, y, z'
'-x, -y, z'
'-x+1/2, y, z'
'x+1/2, -y, z'
'x+1/2, y+1/2, z+1/2'
'-x+1/2, -y+1/2, z+1/2'
'-x+1, y+1/2, z+1/2'
'x+1, -y+1/2, z+1/2'

loop_
_atom_site_type_symbol
_atom_site_label
_atom_site_fract_x
_atom_site_fract_y
_atom_site_fract_z
_atom_site_U_iso_or_equiv
_atom_site_adp_type
_atom_site_calc_flag
_atom_site_refinement_flags
_atom_site_occupancy
_atom_site_symmetry_multiplicity
_atom_site_disorder_assembly
_atom_site_disorder_group
Ag Ag1 0.2500 0.60793(8) -0.01513(7) 0.02914(18) Uani d S 1 2 . .
Ag Ag2 0.0000 0.5000 -0.03769(5) 0.0443(2) Uani d S 1 2 . .
Ni Ni1 0.13623(4) 0.24801(10) 0.20871(7) 0.00699(13) Uani d . 1 1 . .
Ni Ni2 0.0000 0.5000 0.45735(7) 0.00462(15) Uani d S 1 2 . .
P P1 -0.07279(7) 0.25722(19) 0.20677(13) 0.00587(19) Uani d . 1 1 . .
P P2 0.2500 0.4102(2) 0.45653(15) 0.0042(3) Uani d S 1 2 . .
O O1 -0.1343(3) 0.4456(5) 0.1739(3) 0.0091(7) Uani d . 1 1 . .
O O2 0.0044(3) 0.2070(6) 0.1000(3) 0.0056(6) Uani d . 1 1 . .
O O3 0.0036(3) 0.2785(5) 0.3204(3) 0.0072(8) Uani d . 1 1 . .
O O4 -0.1494(3) 0.0786(5) 0.2360(3) 0.0096(9) Uani d . 1 1 . .
O O5 0.1543(2) 0.5443(4) 0.4552(3) 0.0085(5) Uani d . 1 1 . .
O O6 0.2500 0.2617(8) 0.3420(5) 0.0090(12) Uani d S 1 2 . .
O O7 0.2500 0.2692(7) 0.5756(5) 0.0064(12) Uani d S 1 2 . .
H H7 0.2500 0.3065 0.6529 0.008 Uiso d SR 1 2 . .

loop_
_atom_site_aniso_label
_atom_site_aniso_U_11
_atom_site_aniso_U_22
_atom_site_aniso_U_33
_atom_site_aniso_U_12
_atom_site_aniso_U_13
_atom_site_aniso_U_23
Ag1 0.0491(4) 0.0158(3) 0.0225(3) 0.000 0.000 0.0048(3)
Ag2 0.1145(7) 0.0083(2) 0.0101(3) -0.0020(3) 0.000 0.000
Ni1 0.0058(2) 0.0092(3) 0.0060(3) 0.0005(2) 0.0005(3) -0.00135(19)
Ni2 0.0052(3) 0.0049(3) 0.0037(3) 0.0006(2) 0.000 0.000
P1 0.0064(4) 0.0064(5) 0.0047(4) -0.0001(5) 0.0008(6) 0.0004(4)
P2 0.0043(6) 0.0054(6) 0.0030(7) 0.000 0.000 -0.0012(6)
O1 0.0086(16) 0.0100(18) 0.0088(15) 0.0003(14) -0.0017(10) -0.0010(12)
O2 0.0044(18) 0.0088(15) 0.0035(15) -0.0002(15) -0.0010(12) -0.0029(13)
O3 0.012(2) 0.0044(17) 0.0049(15) 0.0009(15) -0.0005(12) -0.0010(12)
O4 0.010(2) 0.0023(18) 0.016(2) -0.0011(13) 0.0015(11) 0.0017(11)
O5 0.0077(12) 0.0082(12) 0.0096(15) 0.0014(10) -0.0008(13) -0.0003(12)
O6 0.005(3) 0.013(3) 0.009(2) 0.000 0.000 -0.0007(16)
O7 0.007(3) 0.007(3) 0.005(2) 0.000 0.000 0.0023(16)

loop_
_atom_type_symbol
_atom_type_description
_atom_type_scat_dispersion_real
_atom_type_scat_dispersion_imag
_atom_type_scat_source
O O 0.0106 0.0060 'International Tables Vol C Tables 4.2.6.8 and 6.1.1.4'
P P 0.1023 0.0942 'International Tables Vol C Tables 4.2.6.8 and 6.1.1.4'
Ni Ni 0.3393 1.1124 'International Tables Vol C Tables 4.2.6.8 and 6.1.1.4'
Ag Ag -0.8971 1.1015 'International Tables Vol C Tables 4.2.6.8 and 6.1.1.4'
H H 0.0000 0.0000 'International Tables Vol C Tables 4.2.6.8 and 6.1.1.4'

loop_
_geom_angle_atom_site_label_1
_geom_angle_atom_site_label_2
_geom_angle_atom_site_label_3
_geom_angle_site_symmetry_1
_geom_angle_site_symmetry_3
_geom_angle
_geom_angle_publ_flag
O1 Ag1 O1 2_565 4_565 72.33(16) ?
O1 Ag1 O5 2_565 8_464 86.46(10) ?
O1 Ag1 O5 4_565 8_464 119.74(11) ?
O1 Ag1 O5 2_565 6_564 119.74(11) ?
O1 Ag1 O5 4_565 6_564 86.46(10) ?
O5 Ag1 O5 8_464 6_564 56.41(12) ?
O1 Ag1 O7 2_565 6_554 65.26(11) ?
O1 Ag1 O7 4_565 6_554 65.26(11) ?
O5 Ag1 O7 8_464 6_554 148.99(7) ?
O5 Ag1 O7 6_564 6_554 148.99(7) ?
O1 Ag1 O6 2_565 6_554 107.78(12) ?
O1 Ag1 O6 4_565 6_554 107.78(12) ?
O5 Ag1 O6 8_464 6_554 132.46(11) ?
O5 Ag1 O6 6_564 6_554 132.46(11) ?
O7 Ag1 O6 6_554 6_554 53.46(12) ?
O1 Ag1 O4 2_565 7_454 116.39(11) ?
O1 Ag1 O4 4_565 7_454 164.32(10) ?
O5 Ag1 O4 8_464 7_454 74.98(10) ?
O5 Ag1 O4 6_564 7_454 98.97(10) ?
O7 Ag1 O4 6_554 7_454 105.40(12) ?
O6 Ag1 O4 6_554 7_454 57.90(11) ?
O1 Ag1 O4 2_565 5_554 164.32(10) ?
O1 Ag1 O4 4_565 5_554 116.39(11) ?
O5 Ag1 O4 8_464 5_554 98.97(10) ?
O5 Ag1 O4 6_564 5_554 74.98(10) ?
O7 Ag1 O4 6_554 5_554 105.40(12) ?
O6 Ag1 O4 6_554 5_554 57.90(11) ?
O4 Ag1 O4 7_454 5_554 52.10(14) ?
O3 Ag2 O3 7_454 8_454 100.81(18) ?
O3 Ag2 O2 7_454 . 177.72(14) ?
O3 Ag2 O2 8_454 . 76.92(10) ?
O3 Ag2 O2 7_454 2_565 76.92(10) ?
O3 Ag2 O2 8_454 2_565 177.72(14) ?
O2 Ag2 O2 . 2_565 105.35(15) ?
O3 Ag2 O1 7_454 . 125.84(12) ?
O3 Ag2 O1 8_454 . 114.65(11) ?
O2 Ag2 O1 . . 55.82(11) ?
O2 Ag2 O1 2_565 . 66.92(11) ?
O3 Ag2 O1 7_454 2_565 114.65(11) ?
O3 Ag2 O1 8_454 2_565 125.84(12) ?
O2 Ag2 O1 . 2_565 66.92(11) ?
O2 Ag2 O1 2_565 2_565 55.82(11) ?
O1 Ag2 O1 . 2_565 76.28(13) ?
O3 Ag2 O4 7_454 8_454 67.92(11) ?
O3 Ag2 O4 8_454 8_454 52.70(12) ?
O2 Ag2 O4 . 8_454 110.51(11) ?
O2 Ag2 O4 2_565 8_454 125.71(11) ?
O1 Ag2 O4 . 8_454 102.27(8) ?
O1 Ag2 O4 2_565 8_454 177.43(10) ?
O3 Ag2 O4 7_454 7_454 52.70(12) ?
O3 Ag2 O4 8_454 7_454 67.92(11) ?
O2 Ag2 O4 . 7_454 125.71(11) ?
O2 Ag2 O4 2_565 7_454 110.51(11) ?
O1 Ag2 O4 . 7_454 177.43(10) ?
O1 Ag2 O4 2_565 7_454 102.27(8) ?
O4 Ag2 O4 8_454 7_454 79.25(12) ?
Ag1 Ag2 Ag1 2_565 . 171.68(3) ?
O1 Ni1 O7 2_565 6_554 86.42(17) ?
O1 Ni1 O6 2_565 . 95.26(18) ?
O7 Ni1 O6 6_554 . 88.15(12) ?
O1 Ni1 O2 2_565 . 90.92(15) ?
O7 Ni1 O2 6_554 . 101.25(13) ?
O6 Ni1 O2 . . 169.08(15) ?
O1 Ni1 O3 2_565 . 89.93(14) ?
O7 Ni1 O3 6_554 . 170.53(14) ?
O6 Ni1 O3 . . 100.89(14) ?
O2 Ni1 O3 . . 70.05(11) ?
O1 Ni1 O4 2_565 2 175.34(13) ?
O7 Ni1 O4 6_554 2 88.97(17) ?
O6 Ni1 O4 . 2 83.92(17) ?
O2 Ni1 O4 . 2 90.62(14) ?
O3 Ni1 O4 . 2 94.73(14) ?
O5 Ni2 O5 2_565 . 178.70(19) ?
O5 Ni2 O2 2_565 7_455 94.43(14) ?
O5 Ni2 O2 . 7_455 86.54(14) ?
O5 Ni2 O2 2_565 8_455 86.55(14) ?
O5 Ni2 O2 . 8_455 94.42(14) ?
O2 Ni2 O2 7_455 8_455 83.6(2) ?
O5 Ni2 O3 2_565 2_565 94.10(14) ?
O5 Ni2 O3 . 2_565 84.97(15) ?
O2 Ni2 O3 7_455 2_565 93.29(11) ?
O2 Ni2 O3 8_455 2_565 176.91(18) ?
O5 Ni2 O3 2_565 . 84.97(15) ?
O5 Ni2 O3 . . 94.10(14) ?
O2 Ni2 O3 7_455 . 176.91(18) ?
O2 Ni2 O3 8_455 . 93.29(11) ?
O3 Ni2 O3 2_565 . 89.8(2) ?
O1 P1 O2 . . 110.0(2) ?
O1 P1 O4 . . 109.1(2) ?
O2 P1 O4 . . 113.2(2) ?
O1 P1 O3 . . 115.89(19) ?
O2 P1 O3 . . 100.46(15) ?
O4 P1 O3 . . 108.1(2) ?
O5 P2 O5 . 3 109.1(2) ?
O5 P2 O6 . . 110.77(16) ?
O5 P2 O6 3 . 110.77(16) ?
O5 P2 O7 . . 110.44(16) ?
O5 P2 O7 3 . 110.44(16) ?
O6 P2 O7 . . 105.3(2) ?
P2 O7 H7 . . 127.4 ?

loop_
_geom_bond_atom_site_label_1
_geom_bond_atom_site_label_2
_geom_bond_site_symmetry_2
_geom_bond_distance
_geom_bond_publ_flag
Ag1 O1 2_565 2.534(3) ?
Ag1 O1 4_565 2.535(3) ?
Ag1 O5 8_464 2.617(3) ?
Ag1 O5 6_564 2.617(3) ?
Ag1 O7 6_554 2.659(5) ?
Ag1 O6 6_554 2.866(5) ?
Ag1 O4 7_454 2.962(3) ?
Ag1 O4 5_554 2.962(3) ?
Ag1 Ag2 . 3.31641(16) ?
Ag2 O3 7_454 2.375(4) ?
Ag2 O3 8_454 2.375(4) ?
Ag2 O2 . 2.421(4) ?
Ag2 O2 2_565 2.421(4) ?
Ag2 O1 . 2.869(4) ?
Ag2 O1 2_565 2.869(4) ?
Ag2 O4 8_454 3.133(4) ?
Ag2 O4 7_454 3.133(4) ?
Ni1 O1 2_565 2.046(4) ?
Ni1 O7 6_554 2.047(3) ?
Ni1 O6 . 2.047(4) ?
Ni1 O2 . 2.079(4) ?
Ni1 O3 . 2.097(4) ?
Ni1 O4 2 2.172(4) ?
Ni2 O5 2_565 2.015(3) ?
Ni2 O5 . 2.015(3) ?
Ni2 O2 7_455 2.041(3) ?
Ni2 O2 8_455 2.041(3) ?
Ni2 O3 2_565 2.062(4) ?
Ni2 O3 . 2.062(4) ?
P1 O1 . 1.511(4) ?
P1 O2 . 1.549(4) ?
P1 O4 . 1.566(4) ?
P1 O3 . 1.569(4) ?
P2 O5 . 1.518(3) ?
P2 O5 3 1.518(3) ?
P2 O6 . 1.563(6) ?
P2 O7 . 1.572(5) ?
O1 Ni1 2_565 2.046(4) ?
O1 O4 . 2.507(5) ?
O1 Ag1 2_565 2.534(3) ?
O2 Ni2 7_444 2.041(3) ?
O3 Ag2 7_445 2.375(4) ?
O4 Ni1 2 2.172(4) ?
O4 Ag1 5_445 2.962(3) ?
O4 Ag2 7_445 3.133(4) ?
O5 Ag1 6_565 2.617(3) ?
O6 Ni1 3 2.047(4) ?
O6 Ag1 6 2.866(5) ?
O7 Ni1 8_455 2.047(3) ?
O7 Ni1 6 2.047(3) ?
O7 Ag1 6 2.659(5) ?
O7 H7 . 0.8600 ?

loop_
_geom_hbond_atom_site_label_D
_geom_hbond_atom_site_label_H
_geom_hbond_atom_site_label_A
_geom_hbond_site_symmetry_A
_geom_hbond_distance_DH
_geom_hbond_distance_HA
_geom_hbond_distance_DA
_geom_hbond_angle_DHA
O7 H7 O6 6 0.86 2.06 2.847(6) 151.0
